data_8103633
loop_
_publ_author_name
'Smith, J.V.'
'Dowell, L.G.'

_publ_section_title
;
 Revised crystal structure of dehydrated Na-type A-zeolite
;
_journal_name_full
;
Zeitschrift fuer Kristallographie, Kristallgeometrie, Kristallphysik, 
Kristallchemie (-144,1977)
;
_journal_page_first 135
_journal_page_last 142
_journal_volume 126
_journal_year 1968
_chemical_formula_sum 'Al Na O4 Si'
_chemical_name_systematic 'Na (Al Si O4)'
_space_group_IT_number 221
_symmetry_space_group_name_Hall '-P 4 2 3'
_symmetry_space_group_name_H-M 'P m -3 m'
_cell_angle_alpha 90
_cell_angle_beta 90
_cell_angle_gamma 90
_cell_formula_units_Z 12
_cell_length_a 12.28
_cell_length_b 12.28
_cell_length_c 12.28
_cell_volume 1851.804
_citation_journal_id_ASTM ZEKGAX
_cod_data_source_file Smith_ZEKGAX_1968_1236.cif
_cod_data_source_block Al1Na1O4Si1
_cod_original_formula_sum 'Al1 Na1 O4 Si1'
_cod_database_code 8103633

loop_
_symmetry_equiv_pos_as_xyz
x,y,z
-y,x,z
-x,-y,z
y,-x,z
x,-y,-z
y,x,-z
-x,y,-z
-y,-x,-z
z,x,y
-x,z,y
-z,-x,y
x,-z,y
z,-x,-y
x,z,-y
-z,x,-y
-x,-z,-y
y,z,x
y,-z,-x
z,y,-x
-y,z,-x
-z,-y,-x
-y,-z,x
z,-y,x
-z,y,x
-x,-y,-z
y,-x,-z
x,y,-z
-y,x,-z
-x,y,z
-y,-x,z
x,-y,z
y,x,z
-z,-x,-y
x,-z,-y
z,x,-y
-x,z,-y
-z,x,y
-x,-z,y
z,-x,y
x,z,y
-y,-z,-x
-y,z,x
-z,-y,x
y,-z,x
z,y,x
y,z,-x
-z,y,-x
z,-y,-x

loop_
_atom_site_label
_atom_site_type_symbol
_atom_site_fract_x
_atom_site_fract_y
_atom_site_fract_z
_atom_site_occupancy
_atom_site_U_iso_or_equiv
O3 O-2 0.3016 0.3016 0 1 0.0
Si1 Si+4 0.3701 0.182 0 0.5 0.0
Al1 Al+3 0.3701 0.182 0 0.5 0.0
Na2 Na+1 0.2124 0.2124 0.2124 1 0.0
O2 O-2 0 0.2343 0.5 1 0.0
Na1 Na+1 0.5 0.4376 0.0425 0.1667 0.0
O1 O-2 0.1117 0.1117 0.3399 1 0.0
